data_4081592
loop_
_publ_author_name
'Jourdain, Isabelle'
'Knorr, Michael'
'Strohmann, Carsten'
'Unkelbach, Christian'
'Rojo, Sa\'ul'
'G\'omez-Iglesias, Patricia'
'Villafa\~ne, Fernando'

_publ_section_title
;
 Reactivity of Silyl-Substituted Iron--Platinum Hydride Complexes toward
 Unsaturated Molecules: 4. Insertion of Fluorinated Aromatic Alkynes into
 the Platinum--Hydride Bond. Synthesis and Reactivity of Heterobimetallic
 Dimetallacylopentenone, Dimetallacyclobutene, \m-Vinylidene, and
 \m2-\s-Alkenyl Complexes
;
_journal_issue 19
_journal_name_full Organometallics
_journal_page_first 5343
_journal_paper_doi 10.1021/om4006438
_journal_volume 32
_journal_year 2013
_chemical_formula_sum 'C55 H43 B F7 Fe O3 P3 Pt'
_chemical_formula_weight 1239.55
_chemical_name_systematic
; 
 ? 
;
_space_group_IT_number 2
_symmetry_cell_setting triclinic
_symmetry_space_group_name_Hall '-P 1'
_symmetry_space_group_name_H-M 'P -1'
_atom_sites_solution_hydrogens geom
_atom_sites_solution_primary direct
_atom_sites_solution_secondary difmap
_audit_creation_method SHELXL-97
_cell_angle_alpha 104.224(4)
_cell_angle_beta 94.549(4)
_cell_angle_gamma 108.564(5)
_cell_formula_units_Z 2
_cell_length_a 11.6738(6)
_cell_length_b 13.0468(6)
_cell_length_c 19.1687(9)
_cell_measurement_temperature 173(2)
_cell_volume 2643.0(2)
_computing_structure_refinement 'SHELXL-97 (Sheldrick, 1997)'
_computing_structure_solution 'SHELXS-97 (Sheldrick, 1990)'
_diffrn_ambient_temperature 173(2)
_diffrn_measured_fraction_theta_full 0.999
_diffrn_measured_fraction_theta_max 0.999
_diffrn_radiation_monochromator graphite
_diffrn_radiation_source 'fine-focus sealed tube'
_diffrn_radiation_type MoK\a
_diffrn_radiation_wavelength 0.71073
_diffrn_reflns_av_R_equivalents 0.0494
_diffrn_reflns_av_sigmaI/netI 0.1017
_diffrn_reflns_limit_h_max 13
_diffrn_reflns_limit_h_min -13
_diffrn_reflns_limit_k_max 15
_diffrn_reflns_limit_k_min -15
_diffrn_reflns_limit_l_max 22
_diffrn_reflns_limit_l_min -22
_diffrn_reflns_number 27686
_diffrn_reflns_theta_full 25.00
_diffrn_reflns_theta_max 25.00
_diffrn_reflns_theta_min 2.23
_exptl_absorpt_coefficient_mu 3.076
_exptl_absorpt_correction_T_max 0.7485
_exptl_absorpt_correction_T_min 0.3726
_exptl_absorpt_correction_type multi-scan
_exptl_absorpt_process_details 'CrysAlis RED; Oxford Diffraction, 2009'
_exptl_crystal_density_diffrn 1.558
_exptl_crystal_density_method 'not measured'
_exptl_crystal_F_000 1228
_exptl_crystal_size_max 0.40
_exptl_crystal_size_mid 0.20
_exptl_crystal_size_min 0.10
_refine_diff_density_max 1.870
_refine_diff_density_min -1.117
_refine_diff_density_rms 0.109
_refine_ls_extinction_method none
_refine_ls_goodness_of_fit_ref 1.058
_refine_ls_hydrogen_treatment mixed
_refine_ls_matrix_type full
_refine_ls_number_parameters 640
_refine_ls_number_reflns 9299
_refine_ls_number_restraints 0
_refine_ls_restrained_S_all 1.058
_refine_ls_R_factor_all 0.0640
_refine_ls_R_factor_gt 0.0413
_refine_ls_shift/su_max 0.001
_refine_ls_shift/su_mean 0.000
_refine_ls_structure_factor_coef Fsqd
_refine_ls_weighting_details 'calc w=1/[\s^2^(Fo^2^)+(0.0204P)^2^+0.0000P] where P=(Fo^2^+2Fc^2^)/3'
_refine_ls_weighting_scheme calc
_refine_ls_wR_factor_gt 0.0694
_refine_ls_wR_factor_ref 0.0713
_reflns_number_gt 6465
_reflns_number_total 9299
_reflns_threshold_expression >2sigma(I)
_cod_data_source_file om4006438_si_002.cif
_cod_data_source_block 6a
_cod_database_code 4081592

loop_
_symmetry_equiv_pos_as_xyz
'x, y, z'
'-x, -y, -z'

loop_
_atom_site_label
_atom_site_type_symbol
_atom_site_fract_x
_atom_site_fract_y
_atom_site_fract_z
_atom_site_U_iso_or_equiv
_atom_site_adp_type
_atom_site_occupancy
_atom_site_symmetry_multiplicity
_atom_site_calc_flag
_atom_site_refinement_flags
B1 B 0.8053(8) 0.3989(7) 0.7049(5) 0.050(2) Uani 1 1 d .
C1 C 0.6997(5) 0.3551(4) 0.1824(3) 0.0222(14) Uani 1 1 d .
C2 C 0.6132(6) 0.2799(5) 0.1220(3) 0.0349(16) Uani 1 1 d .
H2 H 0.5320 0.2808 0.1164 0.042 Uiso 1 1 calc R
C3 C 0.6449(6) 0.2041(5) 0.0704(3) 0.0414(17) Uani 1 1 d .
H3 H 0.5850 0.1524 0.0299 0.050 Uiso 1 1 calc R
C4 C 0.7616(7) 0.2028(5) 0.0771(4) 0.0468(18) Uani 1 1 d .
H4 H 0.7831 0.1509 0.0412 0.056 Uiso 1 1 calc R
C5 C 0.8478(6) 0.2768(5) 0.1360(4) 0.0396(17) Uani 1 1 d .
H5 H 0.9292 0.2763 0.1404 0.048 Uiso 1 1 calc R
C6 C 0.8172(5) 0.3524(5) 0.1892(3) 0.0318(15) Uani 1 1 d .
H6 H 0.8772 0.4022 0.2302 0.038 Uiso 1 1 calc R
C7 C 0.7566(5) 0.4975(4) 0.3326(3) 0.0272(15) Uani 1 1 d .
C8 C 0.7199(5) 0.4617(4) 0.3923(3) 0.0316(15) Uani 1 1 d .
H8 H 0.6383 0.4128 0.3890 0.038 Uiso 1 1 calc R
C9 C 0.8028(6) 0.4977(5) 0.4565(3) 0.0361(17) Uani 1 1 d .
H9 H 0.7775 0.4722 0.4971 0.043 Uiso 1 1 calc R
C10 C 0.9203(6) 0.5693(5) 0.4630(3) 0.0407(17) Uani 1 1 d .
H10 H 0.9751 0.5951 0.5082 0.049 Uiso 1 1 calc R
C11 C 0.9587(6) 0.6036(5) 0.4039(3) 0.0396(17) Uani 1 1 d .
H11 H 1.0408 0.6515 0.4072 0.047 Uiso 1 1 calc R
C12 C 0.8761(6) 0.5674(5) 0.3393(3) 0.0355(16) Uani 1 1 d .
H12 H 0.9025 0.5915 0.2985 0.043 Uiso 1 1 calc R
C13 C 0.5051(5) 0.3753(5) 0.2579(3) 0.0287(15) Uani 1 1 d .
C14 C 0.4055(6) 0.4083(5) 0.2520(3) 0.0370(17) Uani 1 1 d .
H14 H 0.4149 0.4770 0.2405 0.044 Uiso 1 1 calc R
C15 C 0.2921(6) 0.3451(5) 0.2621(3) 0.0476(19) Uani 1 1 d .
H15 H 0.2250 0.3709 0.2589 0.057 Uiso 1 1 calc R
C16 C 0.2770(6) 0.2424(5) 0.2771(3) 0.0444(18) Uani 1 1 d .
H16 H 0.1994 0.1975 0.2841 0.053 Uiso 1 1 calc R
C17 C 0.3751(6) 0.2073(5) 0.2816(3) 0.0417(18) Uani 1 1 d .
H17 H 0.3650 0.1376 0.2919 0.050 Uiso 1 1 calc R
C18 C 0.4882(6) 0.2709(5) 0.2716(3) 0.0339(16) Uani 1 1 d .
H18 H 0.5549 0.2444 0.2740 0.041 Uiso 1 1 calc R
C19 C 0.6445(6) 0.7088(5) 0.3939(3) 0.0310(15) Uani 1 1 d .
C20 C 0.7324(5) 0.7314(4) 0.4545(3) 0.0312(15) Uani 1 1 d .
H20 H 0.8166 0.7672 0.4532 0.037 Uiso 1 1 calc R
C21 C 0.6986(6) 0.7021(5) 0.5177(3) 0.0372(16) Uani 1 1 d .
H21 H 0.7595 0.7181 0.5587 0.045 Uiso 1 1 calc R
C22 C 0.5790(7) 0.6508(5) 0.5196(4) 0.0500(19) Uani 1 1 d .
H22 H 0.5554 0.6318 0.5624 0.060 Uiso 1 1 calc R
C23 C 0.4904(7) 0.6258(6) 0.4591(4) 0.061(2) Uani 1 1 d .
H23 H 0.4065 0.5888 0.4606 0.073 Uiso 1 1 calc R
C24 C 0.5229(6) 0.6543(5) 0.3970(4) 0.0476(19) Uani 1 1 d .
H24 H 0.4613 0.6364 0.3559 0.057 Uiso 1 1 calc R
C25 C 0.8357(6) 0.8544(4) 0.3448(3) 0.0323(16) Uani 1 1 d .
C26 C 0.8508(6) 0.9547(5) 0.3974(3) 0.0391(18) Uani 1 1 d .
H26 H 0.7818 0.9660 0.4166 0.047 Uiso 1 1 calc R
C27 C 0.9655(7) 1.0381(5) 0.4222(4) 0.051(2) Uani 1 1 d .
H27 H 0.9751 1.1075 0.4569 0.061 Uiso 1 1 calc R
C28 C 1.0665(7) 1.0187(6) 0.3953(4) 0.059(2) Uani 1 1 d .
H28 H 1.1456 1.0754 0.4118 0.071 Uiso 1 1 calc R
C29 C 1.0527(6) 0.9180(6) 0.3451(4) 0.059(2) Uani 1 1 d .
H29 H 1.1224 0.9043 0.3284 0.070 Uiso 1 1 calc R
C30 C 0.9380(6) 0.8373(5) 0.3190(3) 0.0381(17) Uani 1 1 d .
H30 H 0.9287 0.7691 0.2830 0.046 Uiso 1 1 calc R
C31 C 0.7192(6) 1.0319(5) 0.2699(4) 0.0409(18) Uani 1 1 d .
C32 C 0.6874(7) 1.0948(5) 0.3301(4) 0.056(2) Uani 1 1 d .
H32 H 0.6131 1.0630 0.3465 0.067 Uiso 1 1 calc R
C33 C 0.7653(8) 1.2044(6) 0.3658(4) 0.067(3) Uani 1 1 d .
H33 H 0.7445 1.2471 0.4074 0.080 Uiso 1 1 calc R
C34 C 0.8708(8) 1.2509(6) 0.3419(5) 0.074(3) Uani 1 1 d .
H34 H 0.9236 1.3259 0.3664 0.088 Uiso 1 1 calc R
C35 C 0.9000(7) 1.1890(6) 0.2823(4) 0.062(2) Uani 1 1 d .
H35 H 0.9740 1.2218 0.2659 0.074 Uiso 1 1 calc R
C36 C 0.8251(6) 1.0797(5) 0.2451(4) 0.052(2) Uani 1 1 d .
H36 H 0.8464 1.0384 0.2031 0.063 Uiso 1 1 calc R
C37 C 0.4769(6) 0.9128(5) 0.1960(3) 0.0347(16) Uani 1 1 d .
C38 C 0.4845(6) 0.9841(5) 0.1528(3) 0.0406(17) Uani 1 1 d .
H38 H 0.5619 1.0218 0.1418 0.049 Uiso 1 1 calc R
C39 C 0.3822(6) 1.0016(5) 0.1255(3) 0.0456(19) Uani 1 1 d .
H39 H 0.3894 1.0505 0.0954 0.055 Uiso 1 1 calc R
C40 C 0.2700(6) 0.9491(5) 0.1415(3) 0.0472(19) Uani 1 1 d .
H40 H 0.1994 0.9611 0.1223 0.057 Uiso 1 1 calc R
C41 C 0.2600(6) 0.8796(5) 0.1849(4) 0.0516(19) Uani 1 1 d .
H41 H 0.1826 0.8445 0.1970 0.062 Uiso 1 1 calc R
C42 C 0.3633(6) 0.8598(5) 0.2118(3) 0.0465(19) Uani 1 1 d .
H42 H 0.3554 0.8096 0.2410 0.056 Uiso 1 1 calc R
C43 C 0.5796(5) 0.8223(4) 0.2998(3) 0.0319(15) Uani 1 1 d .
H43A H 0.5886 0.8818 0.3455 0.038 Uiso 1 1 calc R
H43B H 0.4938 0.7690 0.2880 0.038 Uiso 1 1 calc R
C44 C 0.5051(7) 0.6846(5) 0.1157(3) 0.0395(17) Uani 1 1 d .
C45 C 0.6541(5) 0.8295(5) 0.0647(4) 0.0417(18) Uani 1 1 d .
C46 C 0.8307(7) 0.8383(5) 0.1604(3) 0.0359(18) Uani 1 1 d .
C47 C 0.6220(5) 0.5204(5) 0.0906(3) 0.0306(15) Uani 1 1 d .
H47A H 0.6534 0.4574 0.0770 0.037 Uiso 1 1 calc R
H47B H 0.5372 0.5016 0.0659 0.037 Uiso 1 1 calc R
C48 C 0.7035(6) 0.6268(5) 0.0956(3) 0.0316(16) Uani 1 1 d .
C49 C 0.8288(5) 0.6289(4) 0.0788(3) 0.0333(16) Uani 1 1 d .
C50 C 0.9065(5) 0.6096(4) 0.1286(3) 0.0347(16) Uani 1 1 d .
H50 H 0.8784 0.5944 0.1715 0.042 Uiso 1 1 calc R
C51 C 1.0215(6) 0.6115(5) 0.1187(4) 0.0451(18) Uani 1 1 d .
H51 H 1.0721 0.5981 0.1541 0.054 Uiso 1 1 calc R
C52 C 1.0642(6) 0.6334(5) 0.0557(4) 0.0508(19) Uani 1 1 d .
H52 H 1.1446 0.6365 0.0483 0.061 Uiso 1 1 calc R
C53 C 0.9875(6) 0.6505(5) 0.0048(4) 0.0507(19) Uani 1 1 d .
H53 H 1.0155 0.6649 -0.0382 0.061 Uiso 1 1 calc R
C54 C 0.8704(6) 0.6471(5) 0.0151(3) 0.0373(17) Uani 1 1 d .
C55 C 0.7987(7) 0.6650(7) -0.0442(4) 0.058(2) Uani 1 1 d .
F1 F 0.8181(4) 0.6192(5) -0.1102(2) 0.1003(18) Uani 1 1 d .
F2 F 0.8246(4) 0.7752(4) -0.0393(2) 0.0893(17) Uani 1 1 d .
F3 F 0.6763(3) 0.6250(3) -0.04746(18) 0.0560(11) Uani 1 1 d .
F4 F 0.7716(3) 0.3980(3) 0.6332(2) 0.0719(13) Uani 1 1 d .
F5 F 0.8942(3) 0.5001(3) 0.7417(2) 0.0731(13) Uani 1 1 d .
F6 F 0.7021(3) 0.3821(3) 0.7381(2) 0.0546(11) Uani 1 1 d .
F7 F 0.8507(3) 0.3116(3) 0.7034(2) 0.0624(11) Uani 1 1 d .
Fe Fe 0.66632(8) 0.76563(7) 0.13670(5) 0.0326(2) Uani 1 1 d .
O1 O 0.4017(4) 0.6352(4) 0.1005(3) 0.0558(14) Uani 1 1 d .
O2 O 0.6448(4) 0.8710(4) 0.0200(3) 0.0635(15) Uani 1 1 d .
O3 O 0.9346(4) 0.8820(4) 0.1705(3) 0.0534(14) Uani 1 1 d .
P1 P 0.65406(14) 0.45981(12) 0.24630(9) 0.0273(4) Uani 1 1 d .
P2 P 0.68546(15) 0.74674(12) 0.31235(8) 0.0292(4) Uani 1 1 d .
P3 P 0.61522(16) 0.88635(13) 0.22479(9) 0.0357(5) Uani 1 1 d .
Pt Pt 0.66509(2) 0.61508(2) 0.205354(14) 0.02870(8) Uani 1 1 d .

loop_
_atom_site_aniso_label
_atom_site_aniso_U_11
_atom_site_aniso_U_22
_atom_site_aniso_U_33
_atom_site_aniso_U_23
_atom_site_aniso_U_13
_atom_site_aniso_U_12
B1 0.032(5) 0.052(6) 0.064(7) 0.013(5) -0.001(5) 0.017(5)
C1 0.024(4) 0.016(3) 0.024(4) 0.008(3) 0.004(3) 0.002(3)
C2 0.037(4) 0.027(4) 0.042(4) 0.013(3) 0.009(3) 0.009(3)
C3 0.047(5) 0.029(4) 0.040(4) 0.000(3) 0.013(4) 0.008(3)
C4 0.060(5) 0.044(4) 0.042(5) 0.005(4) 0.026(4) 0.027(4)
C5 0.044(4) 0.045(4) 0.045(5) 0.019(4) 0.025(4) 0.028(4)
C6 0.036(4) 0.034(4) 0.029(4) 0.011(3) 0.012(3) 0.013(3)
C7 0.028(4) 0.015(3) 0.035(4) 0.003(3) 0.000(3) 0.007(3)
C8 0.033(4) 0.028(3) 0.038(4) 0.011(3) 0.009(3) 0.016(3)
C9 0.052(5) 0.037(4) 0.023(4) 0.009(3) 0.002(3) 0.021(4)
C10 0.045(4) 0.039(4) 0.035(4) 0.002(3) -0.010(4) 0.021(4)
C11 0.036(4) 0.042(4) 0.039(4) 0.008(4) 0.002(3) 0.017(3)
C12 0.044(4) 0.034(4) 0.032(4) 0.005(3) 0.001(3) 0.022(3)
C13 0.025(4) 0.029(3) 0.027(4) 0.006(3) -0.001(3) 0.006(3)
C14 0.032(4) 0.041(4) 0.037(4) 0.014(3) 0.004(3) 0.010(3)
C15 0.029(4) 0.065(5) 0.051(5) 0.019(4) 0.005(3) 0.020(4)
C16 0.032(4) 0.049(4) 0.041(4) 0.015(4) 0.002(3) -0.001(4)
C17 0.044(4) 0.033(4) 0.039(4) 0.012(3) 0.003(4) 0.001(4)
C18 0.042(4) 0.031(4) 0.028(4) 0.003(3) 0.004(3) 0.017(3)
C19 0.040(4) 0.030(3) 0.028(4) 0.000(3) 0.006(3) 0.024(3)
C20 0.031(4) 0.021(3) 0.036(4) 0.001(3) 0.003(3) 0.008(3)
C21 0.056(5) 0.035(4) 0.023(4) 0.005(3) 0.009(3) 0.021(4)
C22 0.066(5) 0.057(5) 0.029(4) 0.013(4) 0.020(4) 0.020(4)
C23 0.048(5) 0.084(6) 0.056(5) 0.029(5) 0.026(4) 0.019(4)
C24 0.039(4) 0.066(5) 0.045(5) 0.021(4) 0.003(4) 0.025(4)
C25 0.045(4) 0.020(3) 0.029(4) 0.007(3) -0.006(3) 0.011(3)
C26 0.048(4) 0.027(4) 0.038(4) 0.008(3) -0.009(3) 0.012(3)
C27 0.067(6) 0.028(4) 0.040(5) 0.006(4) -0.016(4) 0.003(4)
C28 0.046(5) 0.041(5) 0.064(6) 0.018(4) -0.015(4) -0.018(4)
C29 0.036(5) 0.046(5) 0.065(6) -0.006(4) -0.004(4) -0.005(4)
C30 0.044(4) 0.027(4) 0.034(4) 0.002(3) 0.002(3) 0.004(3)
C31 0.053(5) 0.025(4) 0.041(4) 0.005(3) -0.016(4) 0.018(4)
C32 0.073(6) 0.038(4) 0.060(5) 0.006(4) -0.012(4) 0.034(4)
C33 0.105(7) 0.028(4) 0.056(6) -0.007(4) -0.025(5) 0.032(5)
C34 0.090(7) 0.023(4) 0.082(7) 0.014(5) -0.044(6) 0.000(5)
C35 0.064(6) 0.032(4) 0.075(6) 0.018(4) -0.017(5) 0.003(4)
C36 0.048(5) 0.036(4) 0.064(5) 0.021(4) -0.020(4) 0.004(4)
C37 0.043(4) 0.026(3) 0.033(4) 0.001(3) -0.003(3) 0.017(3)
C38 0.051(5) 0.031(4) 0.046(4) 0.015(3) 0.002(4) 0.020(3)
C39 0.054(5) 0.035(4) 0.050(5) 0.016(4) -0.006(4) 0.020(4)
C40 0.055(5) 0.040(4) 0.050(5) 0.010(4) -0.008(4) 0.027(4)
C41 0.041(4) 0.047(4) 0.057(5) 0.006(4) -0.006(4) 0.012(4)
C42 0.060(5) 0.028(4) 0.050(5) 0.007(3) -0.005(4) 0.020(4)
C43 0.038(4) 0.028(3) 0.030(4) 0.007(3) 0.006(3) 0.013(3)
C44 0.066(5) 0.030(4) 0.024(4) 0.004(3) 0.003(4) 0.022(4)
C45 0.035(4) 0.036(4) 0.051(5) 0.010(4) 0.005(4) 0.010(3)
C46 0.068(5) 0.017(3) 0.022(4) 0.002(3) 0.001(4) 0.020(4)
C47 0.022(3) 0.040(4) 0.028(4) 0.010(3) -0.001(3) 0.009(3)
C48 0.050(4) 0.034(4) 0.017(3) 0.011(3) 0.001(3) 0.021(3)
C49 0.033(4) 0.025(3) 0.036(4) 0.007(3) 0.006(3) 0.005(3)
C50 0.038(4) 0.031(4) 0.038(4) 0.013(3) 0.000(3) 0.014(3)
C51 0.047(5) 0.045(4) 0.041(5) 0.010(4) 0.001(4) 0.017(4)
C52 0.031(4) 0.056(5) 0.056(5) 0.006(4) 0.010(4) 0.010(4)
C53 0.042(5) 0.069(5) 0.037(4) 0.018(4) 0.014(4) 0.012(4)
C54 0.037(4) 0.035(4) 0.037(4) 0.011(3) 0.001(3) 0.009(3)
C55 0.051(5) 0.079(6) 0.041(5) 0.028(5) 0.013(4) 0.011(5)
F1 0.099(4) 0.198(6) 0.036(3) 0.042(3) 0.022(3) 0.085(4)
F2 0.077(3) 0.088(3) 0.118(4) 0.075(3) 0.006(3) 0.016(3)
F3 0.048(3) 0.075(3) 0.036(2) 0.013(2) -0.002(2) 0.014(2)
F4 0.053(3) 0.111(4) 0.072(3) 0.047(3) 0.011(2) 0.040(3)
F5 0.033(2) 0.062(3) 0.116(4) 0.023(3) 0.003(2) 0.010(2)
F6 0.038(2) 0.060(3) 0.071(3) 0.025(2) 0.014(2) 0.019(2)
F7 0.057(3) 0.068(3) 0.075(3) 0.023(2) 0.012(2) 0.036(2)
Fe 0.0337(6) 0.0263(5) 0.0352(6) 0.0114(5) -0.0011(5) 0.0067(4)
O1 0.035(3) 0.044(3) 0.072(4) 0.004(3) -0.005(3) 0.005(3)
O2 0.080(4) 0.070(3) 0.059(3) 0.045(3) 0.013(3) 0.031(3)
O3 0.036(3) 0.043(3) 0.067(4) 0.013(3) -0.002(3) -0.001(3)
P1 0.0280(10) 0.0199(8) 0.0339(10) 0.0086(8) 0.0045(8) 0.0078(7)
P2 0.0346(10) 0.0234(8) 0.0270(10) 0.0056(8) -0.0010(8) 0.0096(8)
P3 0.0434(12) 0.0250(9) 0.0355(11) 0.0054(8) -0.0053(9) 0.0132(9)
Pt 0.03213(15) 0.02381(13) 0.02797(15) 0.00736(11) 0.00171(11) 0.00774(11)

loop_
_atom_type_symbol
_atom_type_description
_atom_type_scat_dispersion_real
_atom_type_scat_dispersion_imag
_atom_type_scat_source
C C 0.0033 0.0016 'International Tables Vol C Tables 4.2.6.8 and 6.1.1.4'
H H 0.0000 0.0000 'International Tables Vol C Tables 4.2.6.8 and 6.1.1.4'
O O 0.0106 0.0060 'International Tables Vol C Tables 4.2.6.8 and 6.1.1.4'
B B 0.0013 0.0007 'International Tables Vol C Tables 4.2.6.8 and 6.1.1.4'
Fe Fe 0.3463 0.8444 'International Tables Vol C Tables 4.2.6.8 and 6.1.1.4'
Pt Pt -1.7033 8.3905 'International Tables Vol C Tables 4.2.6.8 and 6.1.1.4'
P P 0.1023 0.0942 'International Tables Vol C Tables 4.2.6.8 and 6.1.1.4'
F F 0.0171 0.0103 'International Tables Vol C Tables 4.2.6.8 and 6.1.1.4'

loop_
_geom_angle_atom_site_label_1
_geom_angle_atom_site_label_2
_geom_angle_atom_site_label_3
_geom_angle
F5 B1 F6 110.5(7)
F5 B1 F4 109.6(6)
F6 B1 F4 108.5(6)
F5 B1 F7 109.6(6)
F6 B1 F7 109.9(6)
F4 B1 F7 108.7(7)
C6 C1 C2 118.7(6)
C6 C1 P1 123.0(4)
C2 C1 P1 118.2(5)
C3 C2 C1 120.4(6)
C4 C3 C2 120.4(6)
C3 C4 C5 119.7(7)
C4 C5 C6 120.7(6)
C1 C6 C5 119.9(6)
C12 C7 C8 118.4(5)
C12 C7 P1 118.1(4)
C8 C7 P1 123.5(4)
C9 C8 C7 119.6(6)
C10 C9 C8 121.4(6)
C9 C10 C11 119.6(6)
C10 C11 C12 119.1(6)
C7 C12 C11 121.8(6)
C14 C13 C18 118.1(5)
C14 C13 P1 121.9(4)
C18 C13 P1 120.0(5)
C13 C14 C15 122.1(6)
C14 C15 C16 119.1(6)
C17 C16 C15 119.3(6)
C16 C17 C18 121.3(6)
C17 C18 C13 120.0(6)
C24 C19 C20 118.1(5)
C24 C19 P2 120.0(4)
C20 C19 P2 122.0(5)
C19 C20 C21 121.1(6)
C22 C21 C20 119.5(6)
C21 C22 C23 120.2(6)
C24 C23 C22 120.6(7)
C23 C24 C19 120.5(6)
C30 C25 C26 119.1(6)
C30 C25 P2 120.6(5)
C26 C25 P2 120.3(5)
C27 C26 C25 120.7(7)
C26 C27 C28 119.0(7)
C29 C28 C27 120.5(7)
C30 C29 C28 120.1(7)
C29 C30 C25 120.6(6)
C36 C31 C32 119.9(6)
C36 C31 P3 121.8(6)
C32 C31 P3 118.3(6)
C33 C32 C31 119.4(8)
C34 C33 C32 120.6(8)
C33 C34 C35 119.4(7)
C34 C35 C36 121.9(8)
C31 C36 C35 118.8(8)
C38 C37 C42 118.2(6)
C38 C37 P3 118.4(5)
C42 C37 P3 123.3(4)
C39 C38 C37 121.1(6)
C40 C39 C38 120.4(6)
C41 C40 C39 119.8(6)
C40 C41 C42 120.1(7)
C37 C42 C41 120.4(6)
P2 C43 P3 109.2(3)
O1 C44 Fe 177.4(5)
O2 C45 Fe 178.5(6)
O3 C46 Fe 175.4(6)
C48 C47 Pt 73.5(3)
C47 C48 C49 114.4(5)
C47 C48 Fe 121.8(5)
C49 C48 Fe 123.1(4)
C47 C48 Pt 69.7(3)
C49 C48 Pt 117.4(4)
Fe C48 Pt 76.8(2)
C50 C49 C54 117.5(6)
C50 C49 C48 118.7(5)
C54 C49 C48 123.8(5)
C51 C50 C49 122.8(6)
C50 C51 C52 119.4(6)
C53 C52 C51 118.7(6)
C52 C53 C54 121.4(6)
C53 C54 C49 120.2(6)
C53 C54 C55 115.2(6)
C49 C54 C55 124.6(6)
F1 C55 F3 105.6(6)
F1 C55 F2 105.1(6)
F3 C55 F2 103.9(6)
F1 C55 C54 113.4(7)
F3 C55 C54 115.1(6)
F2 C55 C54 112.7(6)
C44 Fe C45 91.6(3)
C44 Fe C46 175.4(2)
C45 Fe C46 92.4(3)
C44 Fe C48 90.2(3)
C45 Fe C48 107.9(3)
C46 Fe C48 86.4(3)
C44 Fe P3 85.1(2)
C45 Fe P3 97.9(2)
C46 Fe P3 96.6(2)
C48 Fe P3 153.92(16)
C44 Fe Pt 81.00(17)
C45 Fe Pt 161.5(2)
C46 Fe Pt 94.52(17)
C48 Fe Pt 55.60(15)
P3 Fe Pt 98.33(5)
C13 P1 C7 106.5(3)
C13 P1 C1 102.1(3)
C7 P1 C1 105.1(2)
C13 P1 Pt 117.06(19)
C7 P1 Pt 112.43(17)
C1 P1 Pt 112.49(16)
C25 P2 C19 102.9(3)
C25 P2 C43 105.7(3)
C19 P2 C43 100.0(3)
C25 P2 Pt 115.6(2)
C19 P2 Pt 122.13(19)
C43 P2 Pt 108.37(19)
C37 P3 C31 100.1(3)
C37 P3 C43 104.9(3)
C31 P3 C43 105.0(3)
C37 P3 Fe 114.4(2)
C31 P3 Fe 122.4(3)
C43 P3 Fe 108.46(19)
C47 Pt C48 36.82(17)
C47 Pt P2 163.09(14)
C48 Pt P2 132.93(14)
C47 Pt P1 94.35(14)
C48 Pt P1 123.70(15)
P2 Pt P1 100.76(5)
C47 Pt Fe 75.80(14)
C48 Pt Fe 47.64(14)
P2 Pt Fe 88.94(4)
P1 Pt Fe 170.14(5)

loop_
_geom_bond_atom_site_label_1
_geom_bond_atom_site_label_2
_geom_bond_distance
B1 F5 1.368(8)
B1 F6 1.388(9)
B1 F4 1.395(9)
B1 F7 1.396(8)
C1 C6 1.380(7)
C1 C2 1.396(7)
C1 P1 1.843(6)
C2 C3 1.380(8)
C3 C4 1.364(8)
C4 C5 1.372(8)
C5 C6 1.388(8)
C7 C12 1.377(7)
C7 C8 1.386(7)
C7 P1 1.823(5)
C8 C9 1.382(7)
C9 C10 1.367(8)
C10 C11 1.375(8)
C11 C12 1.385(7)
C13 C14 1.369(7)
C13 C18 1.406(7)
C13 P1 1.802(6)
C14 C15 1.376(7)
C15 C16 1.400(7)
C16 C17 1.365(8)
C17 C18 1.375(7)
C19 C24 1.384(8)
C19 C20 1.393(7)
C19 P2 1.807(6)
C20 C21 1.405(7)
C21 C22 1.350(8)
C22 C23 1.389(8)
C23 C24 1.379(8)
C25 C30 1.390(8)
C25 C26 1.392(8)
C25 P2 1.807(6)
C26 C27 1.386(8)
C27 C28 1.394(9)
C28 C29 1.378(9)
C29 C30 1.374(8)
C31 C36 1.376(9)
C31 C32 1.392(9)
C31 P3 1.840(6)
C32 C33 1.391(8)
C33 C34 1.359(10)
C34 C35 1.362(10)
C35 C36 1.384(8)
C37 C38 1.376(7)
C37 C42 1.383(8)
C37 P3 1.827(6)
C38 C39 1.374(8)
C39 C40 1.369(8)
C40 C41 1.358(8)
C41 C42 1.397(8)
C43 P2 1.844(5)
C43 P3 1.845(5)
C44 O1 1.146(7)
C44 Fe 1.796(7)
C45 O2 1.136(6)
C45 Fe 1.796(6)
C46 O3 1.141(7)
C46 Fe 1.811(7)
C47 C48 1.386(7)
C47 Pt 2.170(5)
C48 C49 1.515(8)
C48 Fe 1.986(6)
C48 Pt 2.218(5)
C49 C50 1.387(7)
C49 C54 1.395(8)
C50 C51 1.364(8)
C51 C52 1.400(8)
C52 C53 1.378(8)
C53 C54 1.385(8)
C54 C55 1.467(8)
C55 F1 1.330(8)
C55 F3 1.346(7)
C55 F2 1.349(8)
Fe P3 2.267(2)
Fe Pt 2.6163(8)
P1 Pt 2.3168(13)
P2 Pt 2.2682(16)
